data_7022915
loop_
_publ_author_name
'Li, Qiang'
'Yan, Pengfei'
'Hou, Guangfeng'
'Wang, Yan'
'Li, Guangming'

_publ_section_title
;
 Three alkaline-earth metal complexes with 3D networks constructed from a
 7,7,8,8-tetracyanoquinodimethane ligand: synthesis, structure and
 electrochemical properties.
;
_journal_issue 21
_journal_name_full 'Dalton transactions (Cambridge, England : 2003)'
_journal_page_first 7810
_journal_page_last 7815
_journal_paper_doi 10.1039/c3dt50261a
_journal_volume 42
_journal_year 2013
_chemical_formula_moiety 'C18 H12 Ca N6 O3, 0.5(C12 H4 N4)'
_chemical_formula_sum 'C24 H14 Ca N8 O3'
_chemical_formula_weight 502.51
_chemical_name_systematic
;
?
;
_space_group_IT_number 2
_symmetry_cell_setting triclinic
_symmetry_space_group_name_Hall '-P 1'
_symmetry_space_group_name_H-M 'P -1'
_atom_sites_solution_hydrogens geom
_atom_sites_solution_primary direct
_atom_sites_solution_secondary difmap
_audit_creation_method SHELXL-97
_cell_angle_alpha 82.89(3)
_cell_angle_beta 83.80(3)
_cell_angle_gamma 77.68(3)
_cell_formula_units_Z 2
_cell_length_a 9.4930(19)
_cell_length_b 11.242(2)
_cell_length_c 11.270(2)
_cell_measurement_reflns_used 7600
_cell_measurement_temperature 293(2)
_cell_measurement_theta_max 27.59
_cell_measurement_theta_min 3.16
_cell_volume 1161.9(4)
_computing_cell_refinement 'RAPID-AUTO (Rigaku 1998 <i>RAPID-AUTO</i>)'
_computing_data_collection 'RAPID-AUTO (Rigaku 1998 <i>RAPID-AUTO</i>)'
_computing_data_reduction 'CrystalClear (Rigaku/MSC, 2002)'
_computing_molecular_graphics 'SHELXTL (Sheldrick, 2008)'
_computing_publication_material SHELXL-97
_computing_structure_refinement 'SHELXL-97 (Sheldrick, 2008)'
_computing_structure_solution 'SHELXS-97 (Sheldrick, 2008)'
_diffrn_ambient_temperature 293(2)
_diffrn_measured_fraction_theta_full 0.985
_diffrn_measured_fraction_theta_max 0.985
_diffrn_measurement_device_type 'Rigaku RAXIS-RAPID'
_diffrn_measurement_method '\w scan'
_diffrn_radiation_monochromator graphite
_diffrn_radiation_source 'fine-focus sealed tube'
_diffrn_radiation_type MoK\a
_diffrn_radiation_wavelength 0.71073
_diffrn_reflns_av_R_equivalents 0.0758
_diffrn_reflns_av_sigmaI/netI 0.1138
_diffrn_reflns_limit_h_max 12
_diffrn_reflns_limit_h_min -11
_diffrn_reflns_limit_k_max 14
_diffrn_reflns_limit_k_min -14
_diffrn_reflns_limit_l_max 14
_diffrn_reflns_limit_l_min -14
_diffrn_reflns_number 11395
_diffrn_reflns_theta_full 27.48
_diffrn_reflns_theta_max 27.48
_diffrn_reflns_theta_min 3.16
_diffrn_standards_decay_% 0
_diffrn_standards_interval_count 0
_diffrn_standards_interval_time 0
_diffrn_standards_number 0
_exptl_absorpt_coefficient_mu 0.315
_exptl_absorpt_correction_T_max 0.9668
_exptl_absorpt_correction_T_min 0.8940
_exptl_absorpt_correction_type multi-scan
_exptl_absorpt_process_details 'ABSCOR (Higashi, 1995)'
_exptl_crystal_colour brown
_exptl_crystal_density_diffrn 1.436
_exptl_crystal_density_method 'not measured'
_exptl_crystal_description block
_exptl_crystal_F_000 516
_exptl_crystal_size_max 0.36
_exptl_crystal_size_mid 0.13
_exptl_crystal_size_min 0.11
_refine_diff_density_max 0.360
_refine_diff_density_min -0.572
_refine_diff_density_rms 0.075
_refine_ls_extinction_method none
_refine_ls_goodness_of_fit_ref 1.061
_refine_ls_hydrogen_treatment constr
_refine_ls_matrix_type full
_refine_ls_number_parameters 325
_refine_ls_number_reflns 5253
_refine_ls_number_restraints 0
_refine_ls_restrained_S_all 1.061
_refine_ls_R_factor_all 0.1186
_refine_ls_R_factor_gt 0.0615
_refine_ls_shift/su_max 0.000
_refine_ls_shift/su_mean 0.000
_refine_ls_structure_factor_coef Fsqd
_refine_ls_weighting_details 'calc w=1/[\s^2^(Fo^2^)+(0.0403P)^2^+0.4970P] where P=(Fo^2^+2Fc^2^)/3'
_refine_ls_weighting_scheme calc
_refine_ls_wR_factor_gt 0.1206
_refine_ls_wR_factor_ref 0.1545
_reflns_number_gt 2929
_reflns_number_total 5253
_reflns_threshold_expression >2sigma(I)
_cod_data_source_file c3dt50261a.txt
_cod_data_source_block lq-1072
_cod_database_code 7022915

loop_
_symmetry_equiv_pos_as_xyz
'x, y, z'
'-x, -y, -z'

loop_
_atom_site_label
_atom_site_type_symbol
_atom_site_fract_x
_atom_site_fract_y
_atom_site_fract_z
_atom_site_U_iso_or_equiv
_atom_site_adp_type
_atom_site_occupancy
_atom_site_symmetry_multiplicity
_atom_site_calc_flag
_atom_site_refinement_flags
Ca1 Ca 0.97459(8) 0.33006(7) 0.97779(6) 0.0318(2) Uani 1 1 d .
C1 C 0.5997(4) 0.3942(3) 0.8485(3) 0.0377(8) Uani 1 1 d .
C2 C 0.4813(4) 0.3835(3) 0.7856(3) 0.0332(8) Uani 1 1 d .
C3 C 0.3474(4) 0.3771(3) 0.8507(3) 0.0354(8) Uani 1 1 d .
C4 C 0.5012(4) 0.3680(3) 0.6604(3) 0.0317(8) Uani 1 1 d .
C5 C 0.3885(4) 0.3408(3) 0.6007(3) 0.0351(8) Uani 1 1 d .
H5 H 0.3011 0.3334 0.6440 0.042 Uiso 1 1 calc R
C6 C 0.4063(4) 0.3254(3) 0.4821(3) 0.0353(8) Uani 1 1 d .
H6 H 0.3313 0.3067 0.4459 0.042 Uiso 1 1 calc R
C7 C 0.5379(4) 0.3374(3) 0.4120(3) 0.0309(7) Uani 1 1 d .
C8 C 0.6499(4) 0.3637(3) 0.4715(3) 0.0352(8) Uani 1 1 d .
H8 H 0.7374 0.3711 0.4284 0.042 Uiso 1 1 calc R
C9 C 0.6319(4) 0.3785(3) 0.5911(3) 0.0351(8) Uani 1 1 d .
H9 H 0.7074 0.3958 0.6277 0.042 Uiso 1 1 calc R
C10 C 0.5573(4) 0.3230(3) 0.2879(3) 0.0334(8) Uani 1 1 d .
C11 C 0.4436(4) 0.3008(4) 0.2265(3) 0.0401(9) Uani 1 1 d .
C12 C 0.6898(4) 0.3266(3) 0.2186(3) 0.0344(8) Uani 1 1 d .
C13 C 1.0224(4) 0.3329(3) 0.4503(3) 0.0361(8) Uani 1 1 d .
C14 C 1.0162(4) 0.2395(3) 0.5443(3) 0.0342(8) Uani 1 1 d .
C15 C 1.0133(4) 0.2710(3) 0.6626(3) 0.0356(8) Uani 1 1 d .
C16 C 1.0069(4) 0.0894(3) 0.4039(3) 0.0364(8) Uani 1 1 d .
H16 H 1.0113 0.1496 0.3399 0.044 Uiso 1 1 calc R
C17 C 1.0081(4) 0.1188(3) 0.5229(3) 0.0337(8) Uani 1 1 d .
C18 C 1.0006(4) 0.0248(3) 0.6176(3) 0.0351(8) Uani 1 1 d .
H18 H 1.0008 0.0418 0.6962 0.042 Uiso 1 1 calc R
C19 C 0.6045(5) 0.0712(4) 0.7910(4) 0.0537(11) Uani 1 1 d .
C20 C 0.4874(4) 0.0396(4) 0.7443(3) 0.0428(9) Uani 1 1 d .
C21 C 0.3638(6) 0.0282(4) 0.8230(4) 0.0591(12) Uani 1 1 d .
C22 C 0.6164(4) 0.0328(4) 0.5424(3) 0.0410(9) Uani 1 1 d .
H22 H 0.6946 0.0550 0.5706 0.049 Uiso 1 1 calc R
C23 C 0.4948(4) 0.0191(3) 0.6223(3) 0.0388(8) Uani 1 1 d .
C24 C 0.3781(4) -0.0143(4) 0.5754(3) 0.0453(10) Uani 1 1 d .
H24 H 0.2962 -0.0239 0.6258 0.054 Uiso 1 1 calc R
N1 N 0.6997(4) 0.3992(3) 0.8969(3) 0.0455(8) Uani 1 1 d .
N2 N 0.2359(3) 0.3707(3) 0.8982(3) 0.0456(8) Uani 1 1 d .
N3 N 0.3499(4) 0.2839(4) 0.1797(3) 0.0595(10) Uani 1 1 d .
N4 N 0.7985(3) 0.3273(3) 0.1611(3) 0.0451(8) Uani 1 1 d .
N5 N 1.0100(4) 0.2956(3) 0.7592(3) 0.0419(8) Uani 1 1 d .
N6 N 1.0258(4) 0.4057(3) 0.3698(3) 0.0536(9) Uani 1 1 d .
N7 N 0.7018(5) 0.0977(4) 0.8257(4) 0.0757(13) Uani 1 1 d .
N8 N 0.2604(6) 0.0174(5) 0.8829(4) 0.0941(16) Uani 1 1 d .
O1 O 0.9336(2) 0.5451(2) 0.88556(18) 0.0320(5) Uani 1 1 d .
H101 H 0.9828 0.5422 0.8179 0.048 Uiso 1 1 d R
H102 H 0.8486 0.5842 0.8729 0.048 Uiso 1 1 d R
O2 O 0.9065(3) 0.1424(2) 0.9680(2) 0.0472(7) Uani 1 1 d .
H201 H 0.8337 0.1438 0.9296 0.071 Uiso 1 1 d R
H202 H 0.9068 0.0834 1.0230 0.071 Uiso 1 1 d R
O3 O 1.1337(3) 0.1787(2) 1.0945(2) 0.0496(7) Uani 1 1 d .
H301 H 1.1762 0.1125 1.0661 0.074 Uiso 1 1 d R
H302 H 1.1944 0.2154 1.1166 0.074 Uiso 1 1 d R

loop_
_atom_site_aniso_label
_atom_site_aniso_U_11
_atom_site_aniso_U_22
_atom_site_aniso_U_33
_atom_site_aniso_U_23
_atom_site_aniso_U_13
_atom_site_aniso_U_12
Ca1 0.0383(4) 0.0392(4) 0.0214(3) -0.0061(3) 0.0027(3) -0.0166(3)
C1 0.041(2) 0.046(2) 0.0261(17) -0.0054(16) 0.0037(16) -0.0121(18)
C2 0.0307(18) 0.046(2) 0.0238(16) -0.0048(15) 0.0022(14) -0.0120(17)
C3 0.037(2) 0.047(2) 0.0236(16) -0.0067(15) 0.0003(15) -0.0118(17)
C4 0.0301(18) 0.039(2) 0.0266(16) -0.0052(14) 0.0016(14) -0.0091(16)
C5 0.0281(18) 0.052(2) 0.0266(17) -0.0046(16) 0.0057(14) -0.0142(17)
C6 0.0254(18) 0.052(2) 0.0325(18) -0.0069(16) -0.0003(14) -0.0164(17)
C7 0.0317(19) 0.037(2) 0.0236(16) -0.0049(14) 0.0007(14) -0.0062(16)
C8 0.0270(17) 0.054(2) 0.0276(17) -0.0080(16) 0.0043(14) -0.0161(17)
C9 0.0270(18) 0.054(2) 0.0272(17) -0.0066(16) -0.0003(14) -0.0138(17)
C10 0.0309(18) 0.047(2) 0.0258(16) -0.0094(15) -0.0002(14) -0.0139(17)
C11 0.041(2) 0.052(2) 0.0266(17) -0.0091(16) 0.0011(16) -0.0080(19)
C12 0.037(2) 0.045(2) 0.0216(16) -0.0069(15) -0.0016(15) -0.0060(17)
C13 0.038(2) 0.046(2) 0.0266(17) -0.0066(16) 0.0009(15) -0.0139(18)
C14 0.0336(19) 0.046(2) 0.0229(16) -0.0070(15) 0.0015(14) -0.0091(17)
C15 0.0349(19) 0.043(2) 0.0313(18) -0.0063(16) 0.0001(15) -0.0136(17)
C16 0.041(2) 0.045(2) 0.0246(16) -0.0057(15) 0.0010(15) -0.0123(18)
C17 0.0271(17) 0.048(2) 0.0276(17) -0.0103(15) 0.0022(14) -0.0100(16)
C18 0.039(2) 0.049(2) 0.0196(15) -0.0064(15) -0.0010(14) -0.0115(17)
C19 0.067(3) 0.048(3) 0.048(2) -0.013(2) -0.012(2) -0.009(2)
C20 0.049(2) 0.043(2) 0.036(2) -0.0017(17) -0.0041(18) -0.0113(19)
C21 0.074(3) 0.058(3) 0.043(2) -0.003(2) 0.000(2) -0.014(3)
C22 0.033(2) 0.048(2) 0.047(2) -0.0088(18) -0.0074(17) -0.0146(18)
C23 0.034(2) 0.037(2) 0.047(2) -0.0057(16) -0.0044(17) -0.0095(17)
C24 0.033(2) 0.059(3) 0.047(2) -0.0095(19) 0.0050(17) -0.018(2)
N1 0.0423(19) 0.067(2) 0.0316(16) -0.0019(15) -0.0054(14) -0.0207(18)
N2 0.0421(19) 0.069(2) 0.0290(16) -0.0104(15) 0.0052(14) -0.0184(18)
N3 0.051(2) 0.089(3) 0.047(2) -0.0202(19) -0.0096(17) -0.023(2)
N4 0.0365(18) 0.065(2) 0.0339(17) -0.0137(16) 0.0047(14) -0.0108(17)
N5 0.053(2) 0.045(2) 0.0314(16) -0.0096(14) 0.0032(14) -0.0185(16)
N6 0.070(3) 0.058(2) 0.0365(18) -0.0062(17) 0.0027(17) -0.023(2)
N7 0.081(3) 0.079(3) 0.075(3) -0.024(2) -0.032(2) -0.013(3)
N8 0.098(4) 0.117(4) 0.066(3) -0.004(3) 0.026(3) -0.038(3)
O1 0.0348(13) 0.0387(14) 0.0237(11) -0.0061(10) -0.0007(10) -0.0090(11)
O2 0.0525(17) 0.0493(17) 0.0486(15) -0.0016(13) -0.0146(13) -0.0262(14)
O3 0.0486(17) 0.0436(17) 0.0595(17) -0.0083(13) -0.0132(14) -0.0099(14)

loop_
_atom_type_symbol
_atom_type_description
_atom_type_scat_dispersion_real
_atom_type_scat_dispersion_imag
_atom_type_scat_source
C C 0.0033 0.0016 'International Tables Vol C Tables 4.2.6.8 and 6.1.1.4'
H H 0.0000 0.0000 'International Tables Vol C Tables 4.2.6.8 and 6.1.1.4'
N N 0.0061 0.0033 'International Tables Vol C Tables 4.2.6.8 and 6.1.1.4'
O O 0.0106 0.0060 'International Tables Vol C Tables 4.2.6.8 and 6.1.1.4'
Ca Ca 0.2262 0.3064 'International Tables Vol C Tables 4.2.6.8 and 6.1.1.4'

loop_
_geom_angle_atom_site_label_1
_geom_angle_atom_site_label_2
_geom_angle_atom_site_label_3
_geom_angle
_geom_angle_site_symmetry_1
_geom_angle_site_symmetry_3
O2 Ca1 O3 73.52(9) . .
O2 Ca1 O1 141.72(8) . .
O3 Ca1 O1 143.67(8) . .
O2 Ca1 N4 80.16(10) . 1_556
O3 Ca1 N4 85.20(11) . 1_556
O1 Ca1 N4 105.92(10) . 1_556
O2 Ca1 N5 74.42(10) . .
O3 Ca1 N5 111.70(11) . .
O1 Ca1 N5 80.05(9) . .
N4 Ca1 N5 143.30(10) 1_556 .
O2 Ca1 O1 143.78(9) . 2_767
O3 Ca1 O1 76.93(8) . 2_767
O1 Ca1 O1 72.38(8) . 2_767
N4 Ca1 O1 76.92(9) 1_556 2_767
N5 Ca1 O1 137.26(9) . 2_767
O2 Ca1 N2 122.78(11) . 1_655
O3 Ca1 N2 76.26(10) . 1_655
O1 Ca1 N2 74.64(10) . 1_655
N4 Ca1 N2 143.26(9) 1_556 1_655
N5 Ca1 N2 73.43(10) . 1_655
O1 Ca1 N2 68.20(9) 2_767 1_655
O2 Ca1 N1 76.40(10) . .
O3 Ca1 N1 145.62(10) . .
O1 Ca1 N1 69.68(9) . .
N4 Ca1 N1 73.55(10) 1_556 .
N5 Ca1 N1 75.03(10) . .
O1 Ca1 N1 122.14(10) 2_767 .
N2 Ca1 N1 135.54(10) 1_655 .
O2 Ca1 Ca1 170.48(8) . 2_767
O3 Ca1 Ca1 110.56(7) . 2_767
O1 Ca1 Ca1 36.71(5) . 2_767
N4 Ca1 Ca1 91.48(8) 1_556 2_767
N5 Ca1 Ca1 110.78(8) . 2_767
O1 Ca1 Ca1 35.68(5) 2_767 2_767
N2 Ca1 Ca1 66.73(8) 1_655 2_767
N1 Ca1 Ca1 96.96(8) . 2_767
O2 Ca1 H302 90.8 . .
O3 Ca1 H302 17.3 . .
O1 Ca1 H302 126.4 . .
N4 Ca1 H302 89.4 1_556 .
N5 Ca1 H302 116.7 . .
O1 Ca1 H302 61.5 2_767 .
N2 Ca1 H302 64.4 1_655 .
N1 Ca1 H302 160.0 . .
Ca1 Ca1 H302 93.7 2_767 .
N1 C1 C2 177.1(4) . .
C3 C2 C1 118.9(3) . .
C3 C2 C4 120.2(3) . .
C1 C2 C4 120.6(3) . .
N2 C3 C2 176.3(4) . .
C9 C4 C5 117.4(3) . .
C9 C4 C2 121.9(3) . .
C5 C4 C2 120.8(3) . .
C6 C5 C4 121.3(3) . .
C6 C5 H5 119.3 . .
C4 C5 H5 119.3 . .
C5 C6 C7 121.2(3) . .
C5 C6 H6 119.4 . .
C7 C6 H6 119.4 . .
C10 C7 C8 120.9(3) . .
C10 C7 C6 121.7(3) . .
C8 C7 C6 117.4(3) . .
C9 C8 C7 121.3(3) . .
C9 C8 H8 119.4 . .
C7 C8 H8 119.4 . .
C8 C9 C4 121.5(3) . .
C8 C9 H9 119.3 . .
C4 C9 H9 119.3 . .
C12 C10 C7 122.6(3) . .
C12 C10 C11 116.2(3) . .
C7 C10 C11 121.2(3) . .
N3 C11 C10 178.3(4) . .
N4 C12 C10 178.7(4) . .
N6 C13 C14 176.7(4) . .
C13 C14 C15 117.1(3) . .
C13 C14 C17 121.8(3) . .
C15 C14 C17 121.1(3) . .
N5 C15 C14 179.2(4) . .
C18 C16 C17 121.0(3) 2_756 .
C18 C16 H16 119.5 2_756 .
C17 C16 H16 119.5 . .
C18 C17 C16 117.6(3) . .
C18 C17 C14 121.9(3) . .
C16 C17 C14 120.5(3) . .
C16 C18 C17 121.4(3) 2_756 .
C16 C18 H18 119.3 2_756 .
C17 C18 H18 119.3 . .
N7 C19 C20 178.0(5) . .
C19 C20 C21 118.0(4) . .
C19 C20 C23 120.6(4) . .
C21 C20 C23 121.4(4) . .
N8 C21 C20 177.0(5) . .
C24 C22 C23 121.5(3) 2_656 .
C24 C22 H22 119.3 2_656 .
C23 C22 H22 119.3 . .
C22 C23 C20 121.9(3) . .
C22 C23 C24 117.3(3) . .
C20 C23 C24 120.8(3) . .
C22 C24 C23 121.2(3) 2_656 .
C22 C24 H24 119.4 2_656 .
C23 C24 H24 119.4 . .
C1 N1 Ca1 158.9(3) . .
C3 N2 Ca1 169.6(3) . 1_455
C12 N4 Ca1 159.1(3) . 1_554
C15 N5 Ca1 171.4(3) . .
Ca1 O1 Ca1 107.62(8) . 2_767
Ca1 O1 H101 104.6 . .
Ca1 O1 H101 112.1 2_767 .
Ca1 O1 H102 120.5 . .
Ca1 O1 H102 104.9 2_767 .
H101 O1 H102 107.2 . .
Ca1 O2 H201 117.5 . .
Ca1 O2 H202 127.7 . .
H201 O2 H202 105.4 . .
Ca1 O3 H301 120.2 . .
Ca1 O3 H302 105.9 . .
H301 O3 H302 111.0 . .

loop_
_geom_bond_atom_site_label_1
_geom_bond_atom_site_label_2
_geom_bond_distance
_geom_bond_site_symmetry_2
Ca1 O2 2.353(2) .
Ca1 O3 2.384(3) .
Ca1 O1 2.478(2) .
Ca1 N4 2.515(3) 1_556
Ca1 N5 2.517(3) .
Ca1 O1 2.539(2) 2_767
Ca1 N2 2.659(3) 1_655
Ca1 N1 2.778(3) .
Ca1 Ca1 4.0492(16) 2_767
Ca1 H302 2.7425 .
C1 N1 1.159(4) .
C1 C2 1.426(5) .
C2 C3 1.408(5) .
C2 C4 1.431(4) .
C3 N2 1.145(4) .
C4 C9 1.411(4) .
C4 C5 1.428(4) .
C5 C6 1.356(4) .
C5 H5 0.9300 .
C6 C7 1.427(4) .
C6 H6 0.9300 .
C7 C10 1.416(4) .
C7 C8 1.416(4) .
C8 C9 1.366(4) .
C8 H8 0.9300 .
C9 H9 0.9300 .
C10 C12 1.413(5) .
C10 C11 1.423(5) .
C11 N3 1.142(4) .
C12 N4 1.158(4) .
C13 N6 1.147(4) .
C13 C14 1.402(5) .
C14 C15 1.417(4) .
C14 C17 1.426(5) .
C15 N5 1.152(4) .
C16 C18 1.353(5) 2_756
C16 C17 1.422(4) .
C16 H16 0.9300 .
C17 C18 1.414(5) .
C18 C16 1.353(5) 2_756
C18 H18 0.9300 .
C19 N7 1.149(5) .
C19 C20 1.407(6) .
C20 C21 1.411(6) .
C20 C23 1.414(5) .
C21 N8 1.150(6) .
C22 C24 1.362(5) 2_656
C22 C23 1.409(5) .
C22 H22 0.9300 .
C23 C24 1.415(5) .
C24 C22 1.362(5) 2_656
C24 H24 0.9300 .
N2 Ca1 2.659(3) 1_455
N4 Ca1 2.515(3) 1_554
O1 Ca1 2.539(2) 2_767
O1 H101 0.8499 .
O1 H102 0.8500 .
O2 H201 0.8500 .
O2 H202 0.8500 .
O3 H301 0.8500 .
O3 H302 0.8500 .

loop_
_geom_hbond_atom_site_label_D
_geom_hbond_atom_site_label_H
_geom_hbond_atom_site_label_A
_geom_hbond_distance_DH
_geom_hbond_distance_HA
_geom_hbond_distance_DA
_geom_hbond_angle_DHA
_geom_hbond_site_symmetry_A
O1 H101 N6 0.85 2.13 2.863(4) 144.2 2_766
O1 H102 N3 0.85 2.22 3.058(5) 168.1 2_666
O2 H201 N7 0.85 1.99 2.808(4) 162.0 .
O2 H202 N8 0.85 2.24 2.908(5) 135.0 2_657
O3 H301 N7 0.85 2.61 3.232(5) 130.5 2_757
O3 H302 N3 0.85 2.03 2.877(4) 173.2 1_656
